data_7710916
loop_
_publ_author_name
'Mitzel, Norbert Werner'
'Aders, Niklas'
'Lamm, Jan-Hendrik'
'Beckmann, Jean Louis'
'Neumann, Beate'
'Stammler, Georg'

_publ_section_title
;
 Synthesis of bi- and tetradentate poly-Lewis acids by hydroalumination of
 poly-alkynyl-anthracene derivatives
;
_journal_name_full 'Dalton Transactions'
_journal_paper_doi 10.1039/D2DT02118H
_journal_year 2022
_chemical_formula_moiety 'C48 H44 O4, (C3 H7 N1 O1)'
_chemical_formula_sum 'C51 H51 N O5'
_chemical_formula_weight 757.92
_space_group_crystal_system triclinic
_space_group_IT_number 2
_space_group_name_Hall '-P 1'
_space_group_name_H-M_alt 'P -1'
_atom_sites_solution_hydrogens mixed
_atom_sites_solution_primary dual
_audit_creation_date 2022-01-27
_audit_creation_method
;
Olex2 1.3-ac4
(compiled 2019.04.23 svn.r3594 for Rigaku Oxford Diffraction, GUI svn.r5739)
;
_audit_update_record
;
2022-04-01 deposited with the CCDC.	2022-08-08 downloaded from the CCDC.
;
_cell_angle_alpha 92.036(5)
_cell_angle_beta 102.618(5)
_cell_angle_gamma 114.109(6)
_cell_formula_units_Z 1
_cell_length_a 9.8534(6)
_cell_length_b 10.8417(7)
_cell_length_c 11.1079(6)
_cell_measurement_reflns_used 4045
_cell_measurement_temperature 100.00(10)
_cell_measurement_theta_max 75.9760
_cell_measurement_theta_min 4.1150
_cell_volume 1046.54(12)
_computing_cell_refinement 'CrysAlisPro 1.171.41.122a (Rigaku OD, 2021)'
_computing_data_collection 'CrysAlisPro 1.171.41.122a (Rigaku OD, 2021)'
_computing_data_reduction 'CrysAlisPro 1.171.41.122a (Rigaku OD, 2021)'
_computing_molecular_graphics 'Olex2 (Dolomanov et al., 2009)'
_computing_publication_material 'Olex2 (Dolomanov et al., 2009)'
_computing_structure_refinement 'ShelXL (Sheldrick, 2015)'
_computing_structure_solution 'ShelXT (Sheldrick, 2015)'
_diffrn_ambient_environment N~2~
_diffrn_ambient_temperature 100.00(10)
_diffrn_detector 'CCD plate'
_diffrn_detector_area_resol_mean 5.3114
_diffrn_detector_type Atlas
_diffrn_measured_fraction_theta_full 0.999
_diffrn_measured_fraction_theta_max 0.971
_diffrn_measurement_details
;
List of Runs (angles in degrees, time in seconds):

  # Type    Start    End  Width  t~exp~   \w     \q     \k     \f   Frames
#--------------------------------------------------------------------------
  1  \w   -110.00 -18.00   1.00   33.00    --  -38.50 -37.00   0.00   92
  2  \w     -6.00  32.00   1.00   33.00    --  -38.50  37.00-180.00   38
  3  \w    -23.00  43.00   1.00   33.00    --   41.95 -57.00-150.00   66
  4  \w    -19.00 106.00   1.00   33.00    --   41.95   0.00   0.00  125
  5  \w     29.00  82.00   1.00   33.00    --   41.95-125.00-180.00   53
  6  \w     29.00  91.00   1.00   33.00    --   41.95-125.00   0.00   62
  7  \w     90.00 134.00   1.00   54.00    --  111.00 -61.00-120.00   44
  8  \w     42.00 126.00   1.00   54.00    --  111.00 -45.00  30.00   84
  9  \w    105.00 133.00   1.00   54.00    --  111.00 -77.00 150.00   28
 10  \w     41.00  74.00   1.00   54.00    --  111.00-125.00   0.00   33
 11  \w     84.00 112.00   1.00   54.00    --  111.00-125.00   0.00   28
 12  \w     63.00 107.00   1.00   54.00    --  111.00 -94.00  90.00   44
 13  \w     66.00 113.00   1.00   54.00    --  111.00-125.00-150.00   47
 14  \w    109.00 161.00   1.00   54.00    --  111.00  77.00  60.00   52
 15  \w    101.00 129.00   1.00   54.00    --  111.00  30.00-150.00   28
 16  \w     55.00 112.00   1.00   54.00    --  111.00-125.00  60.00   57
 17  \w     41.00 112.00   1.00   54.00    --  111.00 -30.00 150.00   71
 18  \w     35.00 100.00   1.00   54.00    --  111.00 -94.00-150.00   65
 19  \w    112.00 176.00   1.00   54.00    --  111.00  77.00 -60.00   64
 20  \w    127.00 178.00   1.00   54.00    --  111.00  77.00-180.00   51
 21  \w     42.00 113.00   1.00   54.00    --  111.00-125.00 -30.00   71
 22  \w     98.00 159.00   1.00   54.00    --  111.00  45.00 120.00   61
 23  \w     55.00 106.00   1.00   54.00    --  111.00 -15.00 -90.00   51
 24  \w    122.00 150.00   1.00   54.00    --  111.00 -15.00 -90.00   28
 25  \w     71.00 112.00   1.00   54.00    --  111.00-125.00  90.00   41
;
_diffrn_measurement_device 'four-circle diffractometer'
_diffrn_measurement_device_type 'SuperNova, Dual, Cu at home/near, Atlas'
_diffrn_measurement_method '\w scans'
_diffrn_orient_matrix_type 'CrysAlisPro convention (1999,Acta A55,543-557)'
_diffrn_orient_matrix_UB_11 0.0446079000
_diffrn_orient_matrix_UB_12 -0.0052716000
_diffrn_orient_matrix_UB_13 0.1409309000
_diffrn_orient_matrix_UB_21 -0.1709124000
_diffrn_orient_matrix_UB_22 -0.0593007000
_diffrn_orient_matrix_UB_23 0.0009595000
_diffrn_orient_matrix_UB_31 -0.0136672000
_diffrn_orient_matrix_UB_32 -0.1455181000
_diffrn_orient_matrix_UB_33 -0.0272188000
_diffrn_radiation_monochromator mirror
_diffrn_radiation_probe x-ray
_diffrn_radiation_type 'Cu K\a'
_diffrn_radiation_wavelength 1.54184
_diffrn_reflns_av_R_equivalents 0.0391
_diffrn_reflns_av_unetI/netI 0.0427
_diffrn_reflns_Laue_measured_fraction_full 0.999
_diffrn_reflns_Laue_measured_fraction_max 0.971
_diffrn_reflns_limit_h_max 12
_diffrn_reflns_limit_h_min -10
_diffrn_reflns_limit_k_max 7
_diffrn_reflns_limit_k_min -13
_diffrn_reflns_limit_l_max 13
_diffrn_reflns_limit_l_min -13
_diffrn_reflns_number 12900
_diffrn_reflns_point_group_measured_fraction_full 0.999
_diffrn_reflns_point_group_measured_fraction_max 0.971
_diffrn_reflns_theta_full 67.684
_diffrn_reflns_theta_max 76.474
_diffrn_reflns_theta_min 4.119
_diffrn_source 'micro-focus sealed X-ray tube'
_diffrn_source_type 'SuperNova (Cu) X-ray Source'
_exptl_absorpt_coefficient_mu 0.603
_exptl_absorpt_correction_T_max 1.000
_exptl_absorpt_correction_T_min 0.697
_exptl_absorpt_correction_type gaussian
_exptl_absorpt_process_details
;
CrysAlisPro 1.171.41.122a (Rigaku Oxford Diffraction, 2021)
Numerical absorption correction based on gaussian integration over
a multifaceted crystal model
Empirical absorption correction using spherical harmonics,
implemented in SCALE3 ABSPACK scaling algorithm.
;
_exptl_crystal_colour 'clear colourless'
_exptl_crystal_colour_lustre clear
_exptl_crystal_colour_primary colourless
_exptl_crystal_density_diffrn 1.203
_exptl_crystal_description needle
_exptl_crystal_F_000 404
_exptl_crystal_size_max 0.34
_exptl_crystal_size_mid 0.04
_exptl_crystal_size_min 0.02
_refine_diff_density_max 0.357
_refine_diff_density_min -0.265
_refine_diff_density_rms 0.059
_refine_ls_extinction_method none
_refine_ls_goodness_of_fit_ref 0.937
_refine_ls_hydrogen_treatment mixed
_refine_ls_matrix_type full
_refine_ls_number_parameters 365
_refine_ls_number_reflns 8016
_refine_ls_number_restraints 7
_refine_ls_restrained_S_all 0.939
_refine_ls_R_factor_all 0.0744
_refine_ls_R_factor_gt 0.0552
_refine_ls_shift/su_max 0.000
_refine_ls_shift/su_mean 0.000
_refine_ls_structure_factor_coef Fsqd
_refine_ls_weighting_details 'w=1/[\s^2^(Fo^2^)+(0.1098P)^2^] where P=(Fo^2^+2Fc^2^)/3'
_refine_ls_weighting_scheme calc
_refine_ls_wR_factor_gt 0.1444
_refine_ls_wR_factor_ref 0.1530
_reflns_Friedel_coverage 0.000
_reflns_number_gt 5607
_reflns_number_total 8016
_reflns_threshold_expression 'I > 2\s(I)'
_twin_special_details
;
Component 2 rotated by 2.4698\% 
around [0.39 0.77 -0.50] (reciprocal) or [0.63 0.76 -0.18] (direct)
;
_cod_data_source_file d2dt02118h2.cif
_cod_data_source_block syn-6
_cod_database_code 7710916
_shelx_shelxl_version_number 2018/3
_chemical_oxdiff_formula 'C51 H51  N O5'
_shelx_space_group_comment
;
The symmetry employed for this shelxl refinement is uniquely defined
by the following loop, which should always be used as a source of
symmetry information in preference to the above space-group names.
They are only intended as comments.
;
_shelx_estimated_absorpt_t_max 0.988
_shelx_estimated_absorpt_t_min 0.821
_olex2_refinement_description
;
1. Twinned data refinement
 Scales: 0.6396(14)
 0.3604(14)
2. Fixed Uiso
 At 1.2 times of:
  All C(H) groups
 At 1.5 times of:
  All C(H,H,H) groups, All O(H) groups
3. Shared sites
{N1A, N1B}
4. Restrained distances
 N1A-C26A \\sim N1B-C27B \\sim N1A-C27A \\sim N1B-C26B
 with sigma of 0.02
 N1B-C25B \\sim N1A-C25A
 with sigma of 0.02
5. Uiso/Uaniso restraints and constraints
Uanis(N1A) = Uanis(N1B)
Uanis(C26B) = Uanis(C26A)
6. Others
 Sof(N1B)=Sof(C25B)=Sof(H25B)=Sof(C26B)=Sof(H26D)=Sof(H26E)=Sof(H26F)=
 Sof(C27B)=Sof(H27D)=Sof(H27E)=Sof(H27F)=0.5*(1-FVAR(2))
 Sof(N1A)=Sof(C25A)=Sof(H25A)=Sof(C26A)=Sof(H26A)=Sof(H26B)=Sof(H26C)=
 Sof(C27A)=Sof(H27A)=Sof(H27B)=Sof(H27C)=0.5*FVAR(2)
 Fixed Sof: O3(0.5)
7.a Me refined with riding coordinates:
 C26A(H26A,H26B,H26C), C27A(H27A,H27B,H27C), C26B(H26D,H26E,H26F), C27B(H27D,
 H27E,H27F)
7.b Aromatic/amide H refined with riding coordinates:
 C25A(H25A), C25B(H25B)
7.c Idealised tetrahedral OH refined as rotating group:
 O1(H1), O2(H2)
;
_olex2_submission_special_instructions 'No special instructions were received'
_oxdiff_exptl_absorpt_empirical_details
;
Empirical correction (ABSPACK) includes:
- Absorption correction using spherical harmonics
- Frame scaling
;
_oxdiff_exptl_absorpt_empirical_full_max 2.690
_oxdiff_exptl_absorpt_empirical_full_min 0.441
_oxdiff_twin_integration_method simultaneous
_oxdiff_twin_items 2

loop_
_space_group_symop_operation_xyz
'x, y, z'
'-x, -y, -z'

loop_
_atom_site_label
_atom_site_type_symbol
_atom_site_fract_x
_atom_site_fract_y
_atom_site_fract_z
_atom_site_U_iso_or_equiv
_atom_site_adp_type
_atom_site_occupancy
_atom_site_site_symmetry_order
_atom_site_calc_flag
_atom_site_refinement_flags_posn
_atom_site_refinement_flags_adp
_atom_site_refinement_flags_occupancy
_atom_site_disorder_assembly
_atom_site_disorder_group
O1 O 0.38223(15) 0.11527(14) -0.04543(12) 0.0263(3) Uani 1 1 d . . . . .
H1 H 0.340562 0.029917 -0.049384 0.039 Uiso 1 1 calc GR . . . .
O2 O 0.69590(15) 0.16766(13) 1.07788(12) 0.0261(3) Uani 1 1 d . . . . .
H2 H 0.610237 0.164560 1.041116 0.039 Uiso 1 1 calc GR . . . .
C1 C 0.2695(2) 0.12870(18) 0.35182(16) 0.0203(4) Uani 1 1 d . . . . .
C2 C 0.38755(19) 0.10477(17) 0.42868(15) 0.0184(3) Uani 1 1 d . . . . .
C3 C 0.50782(19) 0.07973(18) 0.38042(15) 0.0181(3) Uani 1 1 d . . . . .
H3 H 0.511(3) 0.109(2) 0.295(2) 0.022 Uiso 1 1 d R . . . .
C4 C 0.6628(2) 0.16624(18) 0.46918(16) 0.0190(4) Uani 1 1 d . . . . .
C5 C 0.7902(2) 0.24342(19) 0.42702(16) 0.0212(4) Uani 1 1 d . . . . .
H5 H 0.789(3) 0.244(2) 0.336(2) 0.025 Uiso 1 1 d R . . . .
C6 C 0.9309(2) 0.32213(19) 0.51286(18) 0.0238(4) Uani 1 1 d . . . . .
H6 H 1.020(3) 0.371(3) 0.485(2) 0.029 Uiso 1 1 d R . . . .
C7 C 0.9427(2) 0.32412(19) 0.63904(17) 0.0236(4) Uani 1 1 d . . . . .
H7 H 1.034(3) 0.378(3) 0.693(2) 0.028 Uiso 1 1 d R . . . .
C8 C 0.8138(2) 0.24769(18) 0.68277(16) 0.0198(4) Uani 1 1 d . . . . .
C9 C 0.67272(19) 0.16643(17) 0.59665(15) 0.0187(4) Uani 1 1 d . . . . .
C10 C 0.52814(19) 0.07988(18) 0.63428(15) 0.0183(3) Uani 1 1 d . . . . .
H10 H 0.538(3) 0.108(2) 0.722(2) 0.022 Uiso 1 1 d R . . . .
C11 C 0.39724(19) 0.10392(17) 0.55569(15) 0.0190(4) Uani 1 1 d . . . . .
C12 C 0.2894(2) 0.12356(19) 0.60658(16) 0.0217(4) Uani 1 1 d . . . . .
H12 H 0.298(3) 0.127(2) 0.700(2) 0.026 Uiso 1 1 d R . . . .
C13 C 0.1699(2) 0.1439(2) 0.52969(18) 0.0257(4) Uani 1 1 d . . . . .
H13 H 0.093(3) 0.158(3) 0.567(2) 0.031 Uiso 1 1 d R . . . .
C14 C 0.1606(2) 0.1471(2) 0.40411(17) 0.0245(4) Uani 1 1 d . . . . .
H14 H 0.077(3) 0.164(3) 0.350(2) 0.029 Uiso 1 1 d R . . . .
C15 C 0.26573(19) 0.13871(18) 0.22280(16) 0.0209(4) Uani 1 1 d . . . . .
C16 C 0.2716(2) 0.15013(18) 0.11662(16) 0.0213(4) Uani 1 1 d . . . . .
C17 C 0.2829(2) 0.17088(18) -0.01201(16) 0.0210(4) Uani 1 1 d . . . . .
C18 C 0.3563(3) 0.3234(2) -0.0193(2) 0.0331(5) Uani 1 1 d . . . . .
H18A H 0.457(4) 0.367(3) 0.041(3) 0.050 Uiso 1 1 d R . . . .
H18B H 0.282(4) 0.360(3) -0.004(3) 0.050 Uiso 1 1 d R . . . .
H18C H 0.376(4) 0.340(3) -0.102(3) 0.050 Uiso 1 1 d R . . . .
C19 C 0.1237(2) 0.1009(3) -0.10274(18) 0.0305(4) Uani 1 1 d . . . . .
H19A H 0.128(3) 0.116(3) -0.194(3) 0.046 Uiso 1 1 d R . . . .
H19B H 0.055(4) 0.136(3) -0.082(3) 0.046 Uiso 1 1 d R . . . .
H19C H 0.077(4) -0.004(3) -0.101(3) 0.046 Uiso 1 1 d R . . . .
C20 C 0.8229(2) 0.25670(18) 0.81355(16) 0.0214(4) Uani 1 1 d . . . . .
C21 C 0.8227(2) 0.26624(18) 0.92165(16) 0.0219(4) Uani 1 1 d . . . . .
C22 C 0.81683(19) 0.28591(18) 1.05247(16) 0.0204(4) Uani 1 1 d . . . . .
C23 C 0.7825(2) 0.4090(2) 1.07226(19) 0.0272(4) Uani 1 1 d . . . . .
H23A H 0.686(3) 0.401(3) 1.008(3) 0.041 Uiso 1 1 d R . . . .
H23B H 0.876(3) 0.496(3) 1.069(3) 0.041 Uiso 1 1 d R . . . .
H23C H 0.764(3) 0.415(3) 1.156(3) 0.041 Uiso 1 1 d R . . . .
C24 C 0.9691(2) 0.3066(2) 1.14093(18) 0.0282(4) Uani 1 1 d . . . . .
H24A H 0.965(3) 0.321(3) 1.227(3) 0.042 Uiso 1 1 d R . . . .
H24B H 1.059(4) 0.388(3) 1.122(3) 0.042 Uiso 1 1 d R . . . .
H24C H 0.997(3) 0.233(3) 1.129(2) 0.042 Uiso 1 1 d R . . . .
O3 O 0.3426(5) 0.4996(5) 0.6957(5) 0.0647(12) Uani 0.5 1 d . . P . .
N1A N 0.4958(15) 0.4955(12) 0.5645(10) 0.038(2) Uani 0.336(4) 1 d D . P A -1
C25A C 0.3739(9) 0.5079(8) 0.6001(7) 0.0397(17) Uani 0.336(4) 1 d D . P A -1
H25A H 0.305577 0.525800 0.536156 0.048 Uiso 0.336(4) 1 calc R . P A -1
C26A C 0.6092(9) 0.4875(8) 0.6664(10) 0.051(2) Uani 0.336(4) 1 d D . P A -1
H26A H 0.690887 0.479015 0.634770 0.077 Uiso 0.336(4) 1 calc R . P A -1
H26B H 0.653319 0.570306 0.727082 0.077 Uiso 0.336(4) 1 calc R . P A -1
H26C H 0.560677 0.407631 0.706578 0.077 Uiso 0.336(4) 1 calc R . P A -1
C27A C 0.531(3) 0.500(4) 0.448(2) 0.063(9) Uani 0.336(4) 1 d D . P A -1
H27A H 0.625967 0.488080 0.455295 0.094 Uiso 0.336(4) 1 calc R . P A -1
H27B H 0.446806 0.427608 0.386328 0.094 Uiso 0.336(4) 1 calc R . P A -1
H27C H 0.546488 0.589146 0.420704 0.094 Uiso 0.336(4) 1 calc R . P A -1
N1B N 0.4958(15) 0.4955(12) 0.5645(10) 0.038(2) Uani 0.164(4) 1 d D . P A -2
C25B C 0.448(2) 0.484(2) 0.6652(19) 0.067(6) Uani 0.164(4) 1 d D . P A -2
H25B H 0.506863 0.456525 0.729383 0.081 Uiso 0.164(4) 1 calc R . P A -2
C26B C 0.400(3) 0.527(3) 0.473(3) 0.051(2) Uani 0.164(4) 1 d D . P A -2
H26D H 0.436860 0.535586 0.397079 0.077 Uiso 0.164(4) 1 calc R . P A -2
H26E H 0.295259 0.453761 0.454626 0.077 Uiso 0.164(4) 1 calc R . P A -2
H26F H 0.399379 0.613017 0.501624 0.077 Uiso 0.164(4) 1 calc R . P A -2
C27B C 0.631(2) 0.482(3) 0.565(3) 0.057(7) Uani 0.164(4) 1 d D . P A -2
H27D H 0.652312 0.493100 0.483199 0.085 Uiso 0.164(4) 1 calc R . P A -2
H27E H 0.716831 0.551098 0.628610 0.085 Uiso 0.164(4) 1 calc R . P A -2
H27F H 0.618635 0.390601 0.584470 0.085 Uiso 0.164(4) 1 calc R . P A -2

loop_
_atom_site_aniso_label
_atom_site_aniso_U_11
_atom_site_aniso_U_22
_atom_site_aniso_U_33
_atom_site_aniso_U_23
_atom_site_aniso_U_13
_atom_site_aniso_U_12
O1 0.0285(7) 0.0273(7) 0.0296(7) 0.0052(5) 0.0097(5) 0.0171(6)
O2 0.0229(6) 0.0228(7) 0.0283(7) 0.0063(5) 0.0054(5) 0.0059(6)
C1 0.0194(8) 0.0205(8) 0.0200(8) 0.0034(6) 0.0029(6) 0.0087(7)
C2 0.0170(8) 0.0192(8) 0.0190(8) 0.0027(6) 0.0042(6) 0.0079(7)
C3 0.0178(8) 0.0220(8) 0.0152(8) 0.0037(6) 0.0044(6) 0.0090(7)
C4 0.0191(8) 0.0209(8) 0.0194(8) 0.0029(6) 0.0051(6) 0.0107(7)
C5 0.0215(8) 0.0243(9) 0.0201(8) 0.0049(7) 0.0077(6) 0.0107(7)
C6 0.0203(8) 0.0219(8) 0.0302(9) 0.0042(7) 0.0100(7) 0.0080(7)
C7 0.0180(8) 0.0224(9) 0.0269(9) -0.0012(7) 0.0029(7) 0.0070(7)
C8 0.0199(8) 0.0212(8) 0.0198(8) 0.0013(6) 0.0042(6) 0.0106(7)
C9 0.0181(8) 0.0197(8) 0.0194(8) 0.0026(6) 0.0048(6) 0.0093(7)
C10 0.0176(8) 0.0227(8) 0.0152(8) 0.0020(6) 0.0040(6) 0.0092(7)
C11 0.0178(8) 0.0202(8) 0.0191(8) 0.0025(6) 0.0040(6) 0.0087(7)
C12 0.0228(8) 0.0255(9) 0.0199(8) 0.0028(7) 0.0070(7) 0.0125(7)
C13 0.0236(9) 0.0304(10) 0.0294(9) 0.0034(7) 0.0092(7) 0.0163(8)
C14 0.0220(8) 0.0286(9) 0.0264(9) 0.0047(7) 0.0040(7) 0.0154(8)
C15 0.0189(8) 0.0210(8) 0.0229(9) 0.0036(6) 0.0025(6) 0.0102(7)
C16 0.0188(8) 0.0212(8) 0.0238(9) 0.0028(6) 0.0020(6) 0.0101(7)
C17 0.0196(8) 0.0237(9) 0.0221(8) 0.0050(7) 0.0054(6) 0.0113(7)
C18 0.0394(11) 0.0270(10) 0.0445(12) 0.0160(9) 0.0213(10) 0.0193(9)
C19 0.0227(9) 0.0497(13) 0.0206(9) 0.0043(8) 0.0041(7) 0.0176(9)
C20 0.0186(8) 0.0195(8) 0.0231(9) 0.0010(6) 0.0023(6) 0.0070(7)
C21 0.0190(8) 0.0214(8) 0.0227(9) 0.0018(6) 0.0019(6) 0.0081(7)
C22 0.0173(8) 0.0207(8) 0.0207(8) 0.0029(6) 0.0040(6) 0.0062(7)
C23 0.0291(9) 0.0209(9) 0.0306(10) 0.0003(7) 0.0088(8) 0.0092(8)
C24 0.0208(9) 0.0409(11) 0.0211(9) 0.0061(8) 0.0027(7) 0.0127(8)
O3 0.056(3) 0.066(3) 0.075(3) -0.003(2) 0.031(2) 0.022(2)
N1A 0.032(5) 0.023(3) 0.054(4) 0.002(2) 0.018(3) 0.003(3)
C25A 0.035(4) 0.040(4) 0.043(4) -0.001(3) 0.008(3) 0.015(3)
C26A 0.033(3) 0.033(4) 0.086(7) -0.001(4) 0.008(4) 0.016(3)
C27A 0.042(10) 0.058(10) 0.103(18) 0.017(8) 0.031(9) 0.030(8)
N1B 0.032(5) 0.023(3) 0.054(4) 0.002(2) 0.018(3) 0.003(3)
C25B 0.046(11) 0.070(13) 0.067(13) -0.007(10) 0.020(10) 0.006(10)
C26B 0.033(3) 0.033(4) 0.086(7) -0.001(4) 0.008(4) 0.016(3)
C27B 0.036(11) 0.038(10) 0.078(18) 0.002(11) 0.007(9) 0.002(9)

loop_
_atom_type_symbol
_atom_type_description
_atom_type_scat_dispersion_real
_atom_type_scat_dispersion_imag
_atom_type_scat_source
C C 0.0181 0.0091 'International Tables Vol C Tables 4.2.6.8 and 6.1.1.4'
H H 0.0000 0.0000 'International Tables Vol C Tables 4.2.6.8 and 6.1.1.4'
N N 0.0311 0.0180 'International Tables Vol C Tables 4.2.6.8 and 6.1.1.4'
O O 0.0492 0.0322 'International Tables Vol C Tables 4.2.6.8 and 6.1.1.4'

loop_
_exptl_crystal_face_index_h
_exptl_crystal_face_index_k
_exptl_crystal_face_index_l
_exptl_crystal_face_perp_dist
0 1 0 0.0198
0 -1 0 0.0198
0 0 -1 0.0098
0 0 1 0.0098
2 -1 -1 0.1598
-2 1 1 0.1598

loop_
_geom_angle_atom_site_label_1
_geom_angle_atom_site_label_2
_geom_angle_atom_site_label_3
_geom_angle
_geom_angle_site_symmetry_1
_geom_angle_site_symmetry_3
_geom_angle_publ_flag
C17 O1 H1 109.5 . . ?
C22 O2 H2 109.5 . . ?
C2 C1 C15 119.55(15) . . ?
C14 C1 C2 119.16(16) . . ?
C14 C1 C15 121.25(15) . . ?
C1 C2 C3 123.13(15) . . ?
C11 C2 C1 119.63(15) . . ?
C11 C2 C3 117.23(14) . . ?
C2 C3 H3 111.1(12) . . ?
C2 C3 C10 111.67(14) . 2_656 ?
C4 C3 C2 107.60(13) . . ?
C4 C3 H3 108.0(13) . . ?
C4 C3 C10 111.96(12) . 2_656 ?
C10 C3 H3 106.5(12) 2_656 . ?
C5 C4 C3 121.93(15) . . ?
C5 C4 C9 120.86(16) . . ?
C9 C4 C3 117.21(16) . . ?
C4 C5 H5 123.3(14) . . ?
C4 C5 C6 119.75(17) . . ?
C6 C5 H5 116.9(14) . . ?
C5 C6 H6 120.4(15) . . ?
C7 C6 C5 120.19(17) . . ?
C7 C6 H6 119.3(15) . . ?
C6 C7 H7 118.9(16) . . ?
C6 C7 C8 120.51(16) . . ?
C8 C7 H7 120.5(15) . . ?
C7 C8 C9 119.44(16) . . ?
C7 C8 C20 120.65(16) . . ?
C9 C8 C20 119.84(16) . . ?
C4 C9 C8 119.23(16) . . ?
C4 C9 C10 117.32(15) . . ?
C8 C9 C10 123.45(15) . . ?
C3 C10 H10 106.8(13) 2_656 . ?
C9 C10 C3 112.18(13) . 2_656 ?
C9 C10 H10 110.5(14) . . ?
C9 C10 C11 107.79(14) . . ?
C11 C10 C3 111.41(13) . 2_656 ?
C11 C10 H10 108.1(12) . . ?
C2 C11 C10 117.36(14) . . ?
C12 C11 C2 120.62(15) . . ?
C12 C11 C10 122.02(15) . . ?
C11 C12 H12 121.2(13) . . ?
C11 C12 C13 119.72(16) . . ?
C13 C12 H12 119.0(13) . . ?
C12 C13 H13 119.2(14) . . ?
C14 C13 C12 120.17(16) . . ?
C14 C13 H13 120.7(14) . . ?
C1 C14 H14 119.3(14) . . ?
C13 C14 C1 120.67(15) . . ?
C13 C14 H14 120.0(13) . . ?
C16 C15 C1 176.25(17) . . ?
C15 C16 C17 177.40(19) . . ?
O1 C17 C16 109.98(13) . . ?
O1 C17 C18 107.10(15) . . ?
O1 C17 C19 109.30(14) . . ?
C16 C17 C18 109.18(15) . . ?
C16 C17 C19 110.20(15) . . ?
C18 C17 C19 111.03(16) . . ?
C17 C18 H18A 110.0(19) . . ?
C17 C18 H18B 106.8(18) . . ?
C17 C18 H18C 110.9(18) . . ?
H18A C18 H18B 113(2) . . ?
H18A C18 H18C 106(3) . . ?
H18B C18 H18C 110(2) . . ?
C17 C19 H19A 111.6(17) . . ?
C17 C19 H19B 110.8(18) . . ?
C17 C19 H19C 110.7(16) . . ?
H19A C19 H19B 108(2) . . ?
H19A C19 H19C 107(2) . . ?
H19B C19 H19C 109(2) . . ?
C21 C20 C8 175.90(17) . . ?
C20 C21 C22 175.30(17) . . ?
O2 C22 C21 109.95(14) . . ?
O2 C22 C23 108.60(14) . . ?
O2 C22 C24 108.51(15) . . ?
C21 C22 C23 108.75(15) . . ?
C21 C22 C24 110.23(14) . . ?
C23 C22 C24 110.79(15) . . ?
C22 C23 H23A 111.8(15) . . ?
C22 C23 H23B 109.4(15) . . ?
C22 C23 H23C 109.2(16) . . ?
H23A C23 H23B 111(2) . . ?
H23A C23 H23C 107(2) . . ?
H23B C23 H23C 108(2) . . ?
C22 C24 H24A 109.8(17) . . ?
C22 C24 H24B 110.2(16) . . ?
C22 C24 H24C 113.2(17) . . ?
H24A C24 H24B 111(2) . . ?
H24A C24 H24C 110(2) . . ?
H24B C24 H24C 102(2) . . ?
C25A N1A C26A 113.9(8) . . ?
C25A N1A C27A 130.7(9) . . ?
C27A N1A C26A 115.2(9) . . ?
O3 C25A N1A 130.2(8) . . ?
O3 C25A H25A 114.9 . . ?
N1A C25A H25A 114.9 . . ?
N1A C26A H26A 109.5 . . ?
N1A C26A H26B 109.5 . . ?
N1A C26A H26C 109.5 . . ?
H26A C26A H26B 109.5 . . ?
H26A C26A H26C 109.5 . . ?
H26B C26A H26C 109.5 . . ?
N1A C27A H27A 109.5 . . ?
N1A C27A H27B 109.5 . . ?
N1A C27A H27C 109.5 . . ?
H27A C27A H27B 109.5 . . ?
H27A C27A H27C 109.5 . . ?
H27B C27A H27C 109.5 . . ?
C25B N1B C26B 110.1(18) . . ?
C25B N1B C27B 118.8(18) . . ?
C26B N1B C27B 131(2) . . ?
O3 C25B N1B 134(2) . . ?
O3 C25B H25B 113.1 . . ?
N1B C25B H25B 113.1 . . ?
N1B C26B H26D 109.5 . . ?
N1B C26B H26E 109.5 . . ?
N1B C26B H26F 109.5 . . ?
H26D C26B H26E 109.5 . . ?
H26D C26B H26F 109.5 . . ?
H26E C26B H26F 109.5 . . ?
N1B C27B H27D 109.5 . . ?
N1B C27B H27E 109.5 . . ?
N1B C27B H27F 109.5 . . ?
H27D C27B H27E 109.5 . . ?
H27D C27B H27F 109.5 . . ?
H27E C27B H27F 109.5 . . ?

loop_
_geom_bond_atom_site_label_1
_geom_bond_atom_site_label_2
_geom_bond_distance
_geom_bond_site_symmetry_2
_geom_bond_publ_flag
O1 H1 0.8400 . ?
O1 C17 1.4437(19) . ?
O2 H2 0.8400 . ?
O2 C22 1.438(2) . ?
C1 C2 1.407(2) . ?
C1 C14 1.403(2) . ?
C1 C15 1.435(2) . ?
C2 C3 1.515(2) . ?
C2 C11 1.394(2) . ?
C3 H3 1.01(2) . ?
C3 C4 1.514(2) . ?
C3 C10 1.613(2) 2_656 ?
C4 C5 1.386(3) . ?
C4 C9 1.398(2) . ?
C5 H5 1.00(2) . ?
C5 C6 1.399(2) . ?
C6 H6 0.95(3) . ?
C6 C7 1.380(3) . ?
C7 H7 0.91(3) . ?
C7 C8 1.405(3) . ?
C8 C9 1.408(2) . ?
C8 C20 1.433(2) . ?
C9 C10 1.510(2) . ?
C10 H10 0.99(2) . ?
C10 C11 1.514(2) . ?
C11 C12 1.390(2) . ?
C12 H12 1.02(2) . ?
C12 C13 1.397(2) . ?
C13 H13 1.00(2) . ?
C13 C14 1.380(3) . ?
C14 H14 1.00(2) . ?
C15 C16 1.202(3) . ?
C16 C17 1.475(3) . ?
C17 C18 1.524(3) . ?
C17 C19 1.528(2) . ?
C18 H18A 0.98(3) . ?
C18 H18B 1.01(3) . ?
C18 H18C 0.98(3) . ?
C19 H19A 1.04(3) . ?
C19 H19B 0.97(3) . ?
C19 H19C 1.04(3) . ?
C20 C21 1.202(3) . ?
C21 C22 1.478(2) . ?
C22 C23 1.524(2) . ?
C22 C24 1.527(2) . ?
C23 H23A 1.02(3) . ?
C23 H23B 1.02(3) . ?
C23 H23C 1.00(3) . ?
C24 H24A 0.98(3) . ?
C24 H24B 1.04(3) . ?
C24 H24C 0.96(3) . ?
O3 C25A 1.166(9) . ?
O3 C25B 1.23(2) . ?
N1A C25A 1.397(14) . ?
N1A C26A 1.439(15) . ?
N1A C27A 1.413(15) . ?
C25A H25A 0.9500 . ?
C26A H26A 0.9800 . ?
C26A H26B 0.9800 . ?
C26A H26C 0.9800 . ?
C27A H27A 0.9800 . ?
C27A H27B 0.9800 . ?
C27A H27C 0.9800 . ?
N1B C25B 1.30(2) . ?
N1B C26B 1.382(18) . ?
N1B C27B 1.400(19) . ?
C25B H25B 0.9500 . ?
C26B H26D 0.9800 . ?
C26B H26E 0.9800 . ?
C26B H26F 0.9800 . ?
C27B H27D 0.9800 . ?
C27B H27E 0.9800 . ?
C27B H27F 0.9800 . ?

loop_
_geom_torsion_atom_site_label_1
_geom_torsion_atom_site_label_2
_geom_torsion_atom_site_label_3
_geom_torsion_atom_site_label_4
_geom_torsion
_geom_torsion_site_symmetry_1
_geom_torsion_site_symmetry_2
_geom_torsion_site_symmetry_3
_geom_torsion_site_symmetry_4
_geom_torsion_publ_flag
C1 C2 C3 C4 134.22(17) . . . . ?
C1 C2 C3 C10 -102.54(19) . . . 2_656 ?
C1 C2 C11 C10 -179.05(16) . . . . ?
C1 C2 C11 C12 1.4(3) . . . . ?
C2 C1 C14 C13 0.9(3) . . . . ?
C2 C3 C4 C5 -134.42(16) . . . . ?
C2 C3 C4 C9 45.03(19) . . . . ?
C2 C11 C12 C13 0.2(3) . . . . ?
C3 C2 C11 C10 0.8(2) . . . . ?
C3 C2 C11 C12 -178.79(16) . . . . ?
C3 C4 C5 C6 179.77(15) . . . . ?
C3 C4 C9 C8 -178.64(14) . . . . ?
C3 C4 C9 C10 0.3(2) . . . . ?
C3 C10 C11 C2 -78.84(19) 2_656 . . . ?
C3 C10 C11 C12 100.71(18) 2_656 . . . ?
C4 C5 C6 C7 -0.7(2) . . . . ?
C4 C9 C10 C3 77.85(17) . . . 2_656 ?
C4 C9 C10 C11 -45.16(18) . . . . ?
C5 C4 C9 C8 0.8(2) . . . . ?
C5 C4 C9 C10 179.73(14) . . . . ?
C5 C6 C7 C8 -0.2(3) . . . . ?
C6 C7 C8 C9 1.3(2) . . . . ?
C6 C7 C8 C20 -175.73(16) . . . . ?
C7 C8 C9 C4 -1.6(2) . . . . ?
C7 C8 C9 C10 179.52(15) . . . . ?
C8 C9 C10 C3 -103.29(17) . . . 2_656 ?
C8 C9 C10 C11 133.70(16) . . . . ?
C9 C4 C5 C6 0.3(2) . . . . ?
C9 C10 C11 C2 44.6(2) . . . . ?
C9 C10 C11 C12 -135.82(17) . . . . ?
C10 C3 C4 C5 102.52(18) 2_656 . . . ?
C10 C3 C4 C9 -78.04(17) 2_656 . . . ?
C10 C11 C12 C13 -179.35(18) . . . . ?
C11 C2 C3 C4 -45.6(2) . . . . ?
C11 C2 C3 C10 77.66(18) . . . 2_656 ?
C11 C12 C13 C14 -1.2(3) . . . . ?
C12 C13 C14 C1 0.6(3) . . . . ?
C14 C1 C2 C3 178.25(17) . . . . ?
C14 C1 C2 C11 -2.0(3) . . . . ?
C15 C1 C2 C3 -4.0(3) . . . . ?
C15 C1 C2 C11 175.81(16) . . . . ?
C15 C1 C14 C13 -176.77(18) . . . . ?
C20 C8 C9 C4 175.45(15) . . . . ?
C20 C8 C9 C10 -3.4(2) . . . . ?
C26A N1A C25A O3 -8.2(14) . . . . ?
C27A N1A C25A O3 177.4(14) . . . . ?
C26B N1B C25B O3 -4(3) . . . . ?
C27B N1B C25B O3 174(2) . . . . ?

loop_
_twin_individual_id
_twin_individual_mass_fraction_refined
_oxdiff_twin_reflns_isolated
_oxdiff_twin_reflns_overlapped
_twin_individual_twin_lattice_type
_twin_individual_twin_matrix_11
_twin_individual_twin_matrix_12
_twin_individual_twin_matrix_13
_twin_individual_twin_matrix_21
_twin_individual_twin_matrix_22
_twin_individual_twin_matrix_23
_twin_individual_twin_matrix_31
_twin_individual_twin_matrix_32
_twin_individual_twin_matrix_33
1 0.6396(14) 4509 4258 ref 1.0000 0.0000 0.0000 0.0000 1.0000 0.0000 0.0000 0.0000 1.0000
2 0.3604(14) 4536 4258 nmt 1.0152 0.0183 0.0358 -0.0208 0.9877 -0.0332 -0.0364 0.0136 0.9946

loop_
_exptl_oxdiff_crystal_face_indexfrac_h
_exptl_oxdiff_crystal_face_indexfrac_k
_exptl_oxdiff_crystal_face_indexfrac_l
_exptl_oxdiff_crystal_face_x
_exptl_oxdiff_crystal_face_y
_exptl_oxdiff_crystal_face_z
0.0023 0.9971 -0.0006 -0.0052 -0.0595 -0.1451
-0.0023 -0.9971 0.0006 0.0052 0.0595 0.1451
0.0009 -0.0009 -1.0007 -0.1410 -0.0011 0.0274
-0.0009 0.0009 1.0007 0.1410 0.0011 -0.0274
2.0054 -1.0025 -0.9995 -0.0461 -0.2842 0.1457
-2.0054 1.0025 0.9995 0.0461 0.2842 -0.1457
